data_7215851
loop_
_publ_author_name
'Zhuang, Gui-lin'
'Tan, Li'
'Chen, Wu-lin'
'Bai, Jia-qi'
'Zhong, Xing'
'Wang, Jian-guo'

_publ_section_title
;
 Synthesis, properties, and magnetism--structure relationship of
 lanthanide-based metal--organic frameworks with (ethylenedithio)acetic
 acid
;
_journal_issue 30
_journal_name_full CrystEngComm
_journal_page_first 6963
_journal_paper_doi 10.1039/C4CE00573B
_journal_volume 16
_journal_year 2014
_chemical_formula_sum 'C12 H23 Gd N O9 S3'
_chemical_formula_weight 578.74
_chemical_name_systematic
; 
 ? 
;
_space_group_IT_number 2
_symmetry_cell_setting triclinic
_symmetry_space_group_name_Hall '-P 1'
_symmetry_space_group_name_H-M 'P -1'
_atom_sites_solution_hydrogens geom
_atom_sites_solution_primary direct
_atom_sites_solution_secondary difmap
_audit_creation_method SHELXL-97
_cell_angle_alpha 77.009(4)
_cell_angle_beta 68.082(5)
_cell_angle_gamma 78.222(4)
_cell_formula_units_Z 2
_cell_length_a 9.1742(5)
_cell_length_b 11.1153(5)
_cell_length_c 11.1714(5)
_cell_measurement_temperature 288(2)
_cell_volume 1020.66(9)
_computing_cell_refinement CrysAlisPro
_computing_data_collection CrysAlisPro
_computing_data_reduction CrysAlisPro
_computing_molecular_graphics 'SHELXL-97 (Sheldrick, 1997)'
_computing_publication_material 'SHELXL-97 (Sheldrick, 1997)'
_computing_structure_refinement 'SHELXL-97 (Sheldrick, 1997)'
_computing_structure_solution 'SHELXS-97 (Sheldrick, 1990)'
_diffrn_ambient_temperature 288(2)
_diffrn_measured_fraction_theta_full 0.998
_diffrn_measured_fraction_theta_max 0.998
_diffrn_measurement_device_type 'Xcalibur, Eos, Gemini ultra'
_diffrn_radiation_monochromator graphite
_diffrn_radiation_source 'Enhance (Mo) X-ray Source'
_diffrn_radiation_type MoK\a
_diffrn_radiation_wavelength 0.71073
_diffrn_reflns_av_R_equivalents 0.0395
_diffrn_reflns_av_sigmaI/netI 0.0373
_diffrn_reflns_limit_h_max 11
_diffrn_reflns_limit_h_min -10
_diffrn_reflns_limit_k_max 13
_diffrn_reflns_limit_k_min -12
_diffrn_reflns_limit_l_max 13
_diffrn_reflns_limit_l_min -13
_diffrn_reflns_number 7935
_diffrn_reflns_theta_full 26.00
_diffrn_reflns_theta_max 26.00
_diffrn_reflns_theta_min 2.97
_exptl_absorpt_coefficient_mu 3.598
_exptl_absorpt_correction_T_max 0.5331
_exptl_absorpt_correction_T_min 0.4116
_exptl_absorpt_correction_type multi-scan
_exptl_crystal_density_diffrn 1.883
_exptl_crystal_density_method 'not measured'
_exptl_crystal_F_000 572
_exptl_crystal_size_max 0.30
_exptl_crystal_size_mid 0.20
_exptl_crystal_size_min 0.20
_refine_diff_density_max 2.267
_refine_diff_density_min -1.588
_refine_diff_density_rms 0.122
_refine_ls_extinction_method none
_refine_ls_goodness_of_fit_ref 1.030
_refine_ls_hydrogen_treatment mixed
_refine_ls_matrix_type full
_refine_ls_number_parameters 251
_refine_ls_number_reflns 4006
_refine_ls_number_restraints 0
_refine_ls_restrained_S_all 1.030
_refine_ls_R_factor_all 0.0319
_refine_ls_R_factor_gt 0.0288
_refine_ls_shift/su_max 0.005
_refine_ls_shift/su_mean 0.000
_refine_ls_structure_factor_coef Fsqd
_refine_ls_weighting_details 'calc w=1/[\s^2^(Fo^2^)+(0.0519P)^2^+0.5492P] where P=(Fo^2^+2Fc^2^)/3'
_refine_ls_weighting_scheme calc
_refine_ls_wR_factor_gt 0.0767
_refine_ls_wR_factor_ref 0.0793
_reflns_number_gt 3710
_reflns_number_total 4006
_reflns_threshold_expression >2sigma(I)
_cod_data_source_file c4ce00573b2.cif
_cod_data_source_block compound4
_cod_depositor_comments
;
The following automatic conversions were performed:

'_symmetry_cell_setting' value 'Triclinic' changed to 'triclinic'
according to
/usr/data/users/saulius/crontab/automatic-downloads/rss-feeds/RSC/lib/dictionaries/cif_core.dic
dictionary named 'cif_core.dic' version 2.4.2 from 2011-04-26.

Automatic conversion script
Id: cif_fix_values 2281 2013-09-26 08:29:07Z andrius 

 Adding full bibliography for 7215848--7215852.cif.
;
_cod_original_sg_symbol_H-M 'P-1   '
_cod_database_code 7215851

loop_
_symmetry_equiv_pos_as_xyz
'x, y, z'
'-x, -y, -z'

loop_
_atom_site_label
_atom_site_type_symbol
_atom_site_fract_x
_atom_site_fract_y
_atom_site_fract_z
_atom_site_U_iso_or_equiv
_atom_site_adp_type
_atom_site_occupancy
_atom_site_symmetry_multiplicity
_atom_site_calc_flag
_atom_site_refinement_flags
Gd1 Gd 0.725401(19) 0.515980(15) 0.020279(16) 0.02387(8) Uani 1 1 d .
N1 N 0.4258(6) 0.9937(4) 0.3257(5) 0.0530(11) Uani 1 1 d .
C1 C 0.0060(4) 0.6728(3) 0.8333(4) 0.0258(8) Uani 1 1 d .
S2 S 0.8478(2) 0.05570(13) -0.12389(19) 0.0671(4) Uani 1 1 d .
C2 C 0.1035(5) 0.7575(4) 0.7188(4) 0.0346(9) Uani 1 1 d .
H2A H 0.2146 0.7307 0.7076 0.042 Uiso 1 1 calc R
H2B H 0.0775 0.8412 0.7395 0.042 Uiso 1 1 calc R
C3 C 0.1144(5) 0.5995(4) 0.5532(4) 0.0332(9) Uani 1 1 d .
H3A H 0.0527 0.5543 0.6356 0.040 Uiso 1 1 calc R
H3B H 0.0767 0.5887 0.4865 0.040 Uiso 1 1 calc R
S3 S 0.30642(13) 0.37908(10) 0.50674(10) 0.0356(2) Uani 1 1 d .
O6 O 0.9123(3) 0.4051(2) -0.1623(3) 0.0308(6) Uani 1 1 d .
S4 S 0.07667(14) 0.76291(10) 0.56563(11) 0.0396(2) Uani 1 1 d .
O5 O 0.7294(3) 0.2985(3) -0.0158(3) 0.0346(6) Uani 1 1 d .
C4 C 0.2867(5) 0.5413(4) 0.5206(4) 0.0354(9) Uani 1 1 d .
H4A H 0.3251 0.5477 0.5886 0.042 Uiso 1 1 calc R
H4B H 0.3506 0.5860 0.4387 0.042 Uiso 1 1 calc R
O4 O 0.5677(3) 0.4319(3) 0.2445(3) 0.0383(7) Uani 1 1 d .
C5 C 0.2932(5) 0.3974(4) 0.3474(4) 0.0285(8) Uani 1 1 d .
H5A H 0.2654 0.3207 0.3393 0.034 Uiso 1 1 calc R
H5B H 0.2068 0.4626 0.3418 0.034 Uiso 1 1 calc R
O1 O -0.1365(3) 0.6725(3) 0.8516(3) 0.0343(6) Uani 1 1 d .
C6 C 0.4389(4) 0.4283(3) 0.2327(4) 0.0238(7) Uani 1 1 d .
C7 C 0.9128(7) 0.0153(6) 0.0182(7) 0.0674(16) Uani 1 1 d .
H7A H 0.8773 0.0847 0.0661 0.081 Uiso 1 1 calc R
H7B H 0.8634 -0.0557 0.0758 0.081 Uiso 1 1 calc R
O2W O 0.7800(4) 0.6273(3) 0.1588(3) 0.0399(7) Uani 1 1 d .
O2 O 0.0751(4) 0.6052(3) 0.9074(3) 0.0427(7) Uani 1 1 d .
C8 C 0.9151(8) 0.2013(4) -0.1969(6) 0.0554(14) Uani 1 1 d .
H8A H 1.0293 0.1896 -0.2188 0.067 Uiso 1 1 calc R
H8B H 0.8940 0.2272 -0.2784 0.067 Uiso 1 1 calc R
O1W O 0.5394(4) 0.7014(3) 0.0615(4) 0.0436(8) Uani 1 1 d .
C9 C 0.8458(5) 0.3074(4) -0.1181(4) 0.0295(8) Uani 1 1 d .
C10 C 0.4922(7) 0.8794(5) 0.3192(7) 0.0598(15) Uani 1 1 d .
H10A H 0.4683 0.8213 0.3957 0.072 Uiso 1 1 calc R
C11 C 0.4510(11) 1.0886(6) 0.2109(7) 0.097(3) Uani 1 1 d .
H11A H 0.5206 1.0526 0.1355 0.146 Uiso 1 1 calc R
H11B H 0.4979 1.1535 0.2212 0.146 Uiso 1 1 calc R
H11C H 0.3513 1.1227 0.1994 0.146 Uiso 1 1 calc R
C12 C 0.3193(8) 1.0320(6) 0.4480(7) 0.0763(19) Uani 1 1 d .
H12A H 0.2939 0.9596 0.5136 0.114 Uiso 1 1 calc R
H12B H 0.2238 1.0783 0.4362 0.114 Uiso 1 1 calc R
H12C H 0.3695 1.0833 0.4754 0.114 Uiso 1 1 calc R
O7 O 0.5855(6) 0.8430(4) 0.2172(5) 0.0818(16) Uani 1 1 d .
O3 O 0.4250(3) 0.4532(3) 0.1214(3) 0.0314(6) Uani 1 1 d .
H1WA H 0.464(7) 0.712(5) 0.039(5) 0.047(15) Uiso 1 1 d .
H2WA H 0.860(7) 0.620(5) 0.165(5) 0.041(15) Uiso 1 1 d .
H2WB H 0.728(6) 0.683(5) 0.193(5) 0.040(14) Uiso 1 1 d .
H1WB H 0.547(6) 0.748(5) 0.091(5) 0.031(14) Uiso 1 1 d .

loop_
_atom_site_aniso_label
_atom_site_aniso_U_11
_atom_site_aniso_U_22
_atom_site_aniso_U_33
_atom_site_aniso_U_23
_atom_site_aniso_U_13
_atom_site_aniso_U_12
Gd1 0.02210(12) 0.03090(12) 0.01973(12) -0.00657(8) -0.00913(8) 0.00046(7)
N1 0.060(3) 0.034(2) 0.069(3) -0.0121(19) -0.029(2) 0.0019(19)
C1 0.029(2) 0.0246(17) 0.027(2) -0.0083(14) -0.0128(16) 0.0005(14)
S2 0.0783(11) 0.0437(7) 0.0940(12) -0.0236(7) -0.0414(9) -0.0033(7)
C2 0.036(2) 0.036(2) 0.034(2) -0.0044(17) -0.0114(18) -0.0142(17)
C3 0.031(2) 0.044(2) 0.027(2) -0.0107(17) -0.0094(17) -0.0072(17)
S3 0.0408(6) 0.0407(5) 0.0205(5) -0.0021(4) -0.0090(4) -0.0015(4)
O6 0.0281(14) 0.0353(14) 0.0282(15) -0.0060(11) -0.0085(11) -0.0038(11)
S4 0.0482(6) 0.0371(5) 0.0312(6) -0.0015(4) -0.0140(5) -0.0041(5)
O5 0.0256(14) 0.0348(15) 0.0418(18) -0.0097(12) -0.0093(13) -0.0010(11)
C4 0.030(2) 0.049(2) 0.032(2) -0.0137(18) -0.0104(17) -0.0076(18)
O4 0.0244(14) 0.066(2) 0.0277(16) -0.0077(13) -0.0101(12) -0.0115(13)
C5 0.0269(19) 0.035(2) 0.025(2) -0.0062(15) -0.0080(15) -0.0072(15)
O1 0.0276(15) 0.0451(16) 0.0323(16) -0.0032(12) -0.0124(12) -0.0086(12)
C6 0.0232(18) 0.0263(17) 0.0226(19) -0.0056(14) -0.0098(14) 0.0009(14)
C7 0.065(4) 0.055(3) 0.076(4) -0.009(3) -0.022(3) 0.000(3)
O2W 0.0271(16) 0.055(2) 0.048(2) -0.0284(16) -0.0178(14) 0.0038(14)
O2 0.0377(17) 0.0540(18) 0.0345(18) -0.0039(14) -0.0196(14) 0.0081(14)
C8 0.077(4) 0.036(2) 0.047(3) -0.016(2) -0.014(3) 0.001(2)
O1W 0.0339(18) 0.0429(18) 0.068(2) -0.0285(17) -0.0286(17) 0.0074(14)
C9 0.027(2) 0.033(2) 0.031(2) -0.0090(16) -0.0152(17) 0.0052(15)
C10 0.069(4) 0.037(3) 0.087(5) -0.019(3) -0.043(3) 0.002(2)
C11 0.138(8) 0.056(4) 0.072(5) 0.000(3) -0.029(5) 0.018(4)
C12 0.077(5) 0.059(4) 0.080(5) -0.017(3) -0.014(4) -0.001(3)
O7 0.104(4) 0.059(3) 0.104(4) -0.044(3) -0.060(3) 0.023(3)
O3 0.0314(15) 0.0426(16) 0.0201(14) -0.0045(11) -0.0107(11) -0.0020(12)

loop_
_atom_type_symbol
_atom_type_description
_atom_type_scat_dispersion_real
_atom_type_scat_dispersion_imag
_atom_type_scat_source
C C 0.0033 0.0016 'International Tables Vol C Tables 4.2.6.8 and 6.1.1.4'
H H 0.0000 0.0000 'International Tables Vol C Tables 4.2.6.8 and 6.1.1.4'
O O 0.0106 0.0060 'International Tables Vol C Tables 4.2.6.8 and 6.1.1.4'
S S 0.1246 0.1234 'International Tables Vol C Tables 4.2.6.8 and 6.1.1.4'
N N 0.0061 0.0033 'International Tables Vol C Tables 4.2.6.8 and 6.1.1.4'
Gd Gd -0.1653 3.9035 'International Tables Vol C Tables 4.2.6.8 and 6.1.1.4'

loop_
_geom_angle_atom_site_label_1
_geom_angle_atom_site_label_2
_geom_angle_atom_site_label_3
_geom_angle
_geom_angle_site_symmetry_1
_geom_angle_site_symmetry_3
O2 Gd1 O3 147.79(10) 2_666 2_665
O2 Gd1 O1W 139.46(12) 2_666 .
O3 Gd1 O1W 72.75(11) 2_665 .
O2 Gd1 O1 102.99(11) 2_666 1_654
O3 Gd1 O1 81.18(9) 2_665 1_654
O1W Gd1 O1 77.99(12) . 1_654
O2 Gd1 O2W 71.52(12) 2_666 .
O3 Gd1 O2W 140.10(11) 2_665 .
O1W Gd1 O2W 68.52(12) . .
O1 Gd1 O2W 81.84(11) 1_654 .
O2 Gd1 O4 79.63(11) 2_666 .
O3 Gd1 O4 110.28(9) 2_665 .
O1W Gd1 O4 83.84(12) . .
O1 Gd1 O4 154.60(11) 1_654 .
O2W Gd1 O4 75.01(11) . .
O2 Gd1 O6 72.67(10) 2_666 .
O3 Gd1 O6 78.20(9) 2_665 .
O1W Gd1 O6 141.84(11) . .
O1 Gd1 O6 73.53(10) 1_654 .
O2W Gd1 O6 130.01(10) . .
O4 Gd1 O6 130.06(10) . .
O2 Gd1 O5 75.22(11) 2_666 .
O3 Gd1 O5 76.04(9) 2_665 .
O1W Gd1 O5 138.40(11) . .
O1 Gd1 O5 123.41(10) 1_654 .
O2W Gd1 O5 142.20(11) . .
O4 Gd1 O5 81.87(10) . .
O6 Gd1 O5 51.51(9) . .
O2 Gd1 O3 120.42(11) 2_666 .
O3 Gd1 O3 61.08(11) 2_665 .
O1W Gd1 O3 71.09(11) . .
O1 Gd1 O3 136.51(9) 1_654 .
O2W Gd1 O3 112.85(10) . .
O4 Gd1 O3 49.21(8) . .
O6 Gd1 O3 115.01(9) . .
O5 Gd1 O3 70.00(9) . .
O2 Gd1 C9 72.18(11) 2_666 .
O3 Gd1 C9 75.62(10) 2_665 .
O1W Gd1 C9 148.33(12) . .
O1 Gd1 C9 98.78(11) 1_654 .
O2W Gd1 C9 142.82(11) . .
O4 Gd1 C9 105.95(11) . .
O6 Gd1 C9 26.03(10) . .
O5 Gd1 C9 25.48(11) . .
O3 Gd1 C9 92.31(10) . .
O2 Gd1 C6 100.73(11) 2_666 .
O3 Gd1 C6 86.06(10) 2_665 .
O1W Gd1 C6 75.08(11) . .
O1 Gd1 C6 152.59(9) 1_654 .
O2W Gd1 C6 92.92(11) . .
O4 Gd1 C6 24.23(9) . .
O6 Gd1 C6 127.32(9) . .
O5 Gd1 C6 76.00(9) . .
O3 Gd1 C6 25.05(9) . .
C9 Gd1 C6 101.39(11) . .
C10 N1 C11 121.7(6) . .
C10 N1 C12 121.8(5) . .
C11 N1 C12 116.5(5) . .
O1 C1 O2 122.9(4) . .
O1 C1 C2 120.4(3) . .
O2 C1 C2 116.7(4) . .
C8 S2 C7 101.9(3) . .
C1 C2 S4 115.2(3) . .
C4 C3 S4 115.5(3) . .
C5 S3 C4 99.58(18) . .
C9 O6 Gd1 93.6(2) . .
C2 S4 C3 101.10(19) . .
C9 O5 Gd1 93.1(2) . .
C3 C4 S3 110.4(3) . .
C6 O4 Gd1 101.8(2) . .
C6 C5 S3 116.7(3) . .
C1 O1 Gd1 118.1(2) . 1_456
O4 C6 O3 120.4(4) . .
O4 C6 C5 122.9(3) . .
O3 C6 C5 116.7(3) . .
O4 C6 Gd1 54.0(2) . .
O3 C6 Gd1 66.7(2) . .
C5 C6 Gd1 173.0(3) . .
C7 C7 S2 112.7(6) 2_755 .
C1 O2 Gd1 160.8(3) . 2_666
C9 C8 S2 117.5(4) . .
O5 C9 O6 121.7(4) . .
O5 C9 C8 121.5(4) . .
O6 C9 C8 116.7(4) . .
O5 C9 Gd1 61.4(2) . .
O6 C9 Gd1 60.3(2) . .
C8 C9 Gd1 177.0(3) . .
O7 C10 N1 123.9(6) . .
C6 O3 Gd1 152.5(3) . 2_665
C6 O3 Gd1 88.2(2) . .
Gd1 O3 Gd1 118.92(11) 2_665 .

loop_
_geom_bond_atom_site_label_1
_geom_bond_atom_site_label_2
_geom_bond_distance
_geom_bond_site_symmetry_2
Gd1 O2 2.329(3) 2_666
Gd1 O3 2.392(3) 2_665
Gd1 O1W 2.403(3) .
Gd1 O1 2.414(3) 1_654
Gd1 O2W 2.422(3) .
Gd1 O4 2.457(3) .
Gd1 O6 2.505(3) .
Gd1 O5 2.530(3) .
Gd1 O3 2.732(3) .
Gd1 C9 2.877(4) .
Gd1 C6 2.973(4) .
N1 C10 1.297(6) .
N1 C11 1.443(8) .
N1 C12 1.448(8) .
C1 O1 1.246(5) .
C1 O2 1.253(5) .
C1 C2 1.507(5) .
S2 C8 1.762(6) .
S2 C7 1.832(6) .
C2 S4 1.804(4) .
C3 C4 1.520(6) .
C3 S4 1.805(4) .
S3 C5 1.792(4) .
S3 C4 1.811(4) .
O6 C9 1.265(5) .
O5 C9 1.240(5) .
O4 C6 1.246(4) .
C5 C6 1.502(5) .
O1 Gd1 2.414(3) 1_456
C6 O3 1.260(4) .
C7 C7 1.482(11) 2_755
O2 Gd1 2.329(3) 2_666
C8 C9 1.520(6) .
C10 O7 1.238(8) .
O3 Gd1 2.392(3) 2_665
